data_4130971
loop_
_publ_author_name
'Shin, Seonho'
'Lee, Mihye'
'Guzei, Ilia A.'
'Kang, Young Kee'
'Choi, Soo Hyuk'

_publ_section_title
;
 12/10-Helical \b-Peptide with Dynamic Folding Propensity: Coexistence of
 Right- and Left-Handed Helices in an Enantiomeric Foldamer.
;
_journal_issue 40
_journal_name_full 'Journal of the American Chemical Society'
_journal_page_first 13390
_journal_page_last 13395
_journal_paper_doi 10.1021/jacs.6b08235
_journal_volume 138
_journal_year 2016
_chemical_absolute_configuration ad
_chemical_formula_moiety 'C44 H74 N6 O7'
_chemical_formula_sum 'C44 H74 N6 O7'
_chemical_formula_weight 799.09
_space_group_crystal_system monoclinic
_space_group_IT_number 4
_space_group_name_Hall 'P 2yb'
_space_group_name_H-M_alt 'P 1 21 1'
_atom_sites_solution_hydrogens mixed
_audit_creation_date 2015-04-01
_audit_creation_method
;
Olex2 1.2-dev
(compiled 2015.03.31 svn.r3164 for OlexSys, GUI svn.r5023)
;
_cell_angle_alpha 90
_cell_angle_beta 93.663(10)
_cell_angle_gamma 90
_cell_formula_units_Z 4
_cell_length_a 11.5874(16)
_cell_length_b 23.587(3)
_cell_length_c 16.789(3)
_cell_measurement_reflns_used 9510
_cell_measurement_temperature 100
_cell_measurement_theta_max 74.62
_cell_measurement_theta_min 3.24
_cell_volume 4579.3(12)
_computing_cell_refinement 'SAINT+ Ver. 8.34A (Bruker-AXS, 2014)'
_computing_data_collection 'APEX2 Ver. 2015.1-0 (Bruker-AXS, 2014)'
_computing_data_reduction 'SAINT+ Ver. 8.34A (Bruker-AXS, 2014)'
_computing_molecular_graphics 'OLEX2 (Dolomanov et al., 2009)'
_computing_publication_material 'OLEX2 (Dolomanov et al., 2009)'
_computing_structure_refinement 'XL (Sheldrick, 2015b)'
_computing_structure_solution 'XT (Sheldrick, 2015a)'
_diffrn_ambient_temperature 100.0
_diffrn_detector_area_resol_mean 10.4
_diffrn_detector_type 'CMOS area detector'
_diffrn_measured_fraction_theta_full 0.997
_diffrn_measured_fraction_theta_max 0.994
_diffrn_measurement_device 'four-circle diffractometer'
_diffrn_measurement_device_type 'Bruker APEX-II CCD'
_diffrn_measurement_method '0.8\% \w and 0.8\% \f scans'
_diffrn_radiation_collimation 'focusing mirrors'
_diffrn_radiation_monochromator 'mirror optics'
_diffrn_radiation_probe x-ray
_diffrn_radiation_type CuK\a
_diffrn_radiation_wavelength 1.54178
_diffrn_reflns_av_R_equivalents 0.0360
_diffrn_reflns_av_unetI/netI 0.0164
_diffrn_reflns_Laue_measured_fraction_full 0.997
_diffrn_reflns_Laue_measured_fraction_max 0.994
_diffrn_reflns_limit_h_max 14
_diffrn_reflns_limit_h_min -14
_diffrn_reflns_limit_k_max 29
_diffrn_reflns_limit_k_min -29
_diffrn_reflns_limit_l_max 21
_diffrn_reflns_limit_l_min -19
_diffrn_reflns_number 179483
_diffrn_reflns_point_group_measured_fraction_full 0.996
_diffrn_reflns_point_group_measured_fraction_max 0.991
_diffrn_reflns_theta_full 67.000
_diffrn_reflns_theta_max 74.760
_diffrn_reflns_theta_min 2.637
_diffrn_source 'microfocus sealed X-ray tube'
_diffrn_source_type 'Incoatec I\ms'
_diffrn_standards_number 0
_exptl_absorpt_coefficient_mu 0.626
_exptl_absorpt_correction_T_max 0.7538
_exptl_absorpt_correction_T_min 0.7062
_exptl_absorpt_correction_type multi-scan
_exptl_absorpt_process_details
;
SADABS-2014/5 (Krause et al., 2015) was used for absorption correction.
;
_exptl_crystal_colour colourless
_exptl_crystal_colour_primary colourless
_exptl_crystal_density_diffrn 1.159
_exptl_crystal_density_method 'not measured'
_exptl_crystal_description prism
_exptl_crystal_F_000 1744
_exptl_crystal_size_max 0.22
_exptl_crystal_size_mid 0.14
_exptl_crystal_size_min 0.07
_refine_diff_density_max 0.187
_refine_diff_density_min -0.177
_refine_diff_density_rms 0.040
_refine_ls_abs_structure_details
;
 Flack x determined using 8556 quotients [(I+)-(I-)]/[(I+)+(I-)]
 (Parsons, Flack and Wagner, Acta Cryst. B69 (2013) 249-259).
;
_refine_ls_abs_structure_Flack 0.02(4)
_refine_ls_extinction_method none
_refine_ls_goodness_of_fit_ref 1.051
_refine_ls_hydrogen_treatment mixed
_refine_ls_matrix_type full
_refine_ls_number_parameters 1089
_refine_ls_number_reflns 18654
_refine_ls_number_restraints 1
_refine_ls_restrained_S_all 1.051
_refine_ls_R_factor_all 0.0335
_refine_ls_R_factor_gt 0.0325
_refine_ls_shift/su_max 0.000
_refine_ls_shift/su_mean 0.000
_refine_ls_structure_factor_coef Fsqd
_refine_ls_weighting_details 'w=1/[\s^2^(Fo^2^)+(0.0444P)^2^+1.1587P] where P=(Fo^2^+2Fc^2^)/3'
_refine_ls_weighting_scheme calc
_refine_ls_wR_factor_gt 0.0808
_refine_ls_wR_factor_ref 0.0816
_reflns_Friedel_coverage 0.944
_reflns_Friedel_fraction_full 0.995
_reflns_Friedel_fraction_max 0.988
_reflns_number_gt 18215
_reflns_number_total 18654
_reflns_threshold_expression 'I > 2\s(I)'
_cod_data_source_file ja6b08235_si_001.cif
_cod_data_source_block choi17
_cod_original_cell_volume 4579.1(11)
_cod_database_code 4130971
_shelx_space_group_comment
;
The symmetry employed for this shelxl refinement is uniquely defined
by the following loop, which should always be used as a source of
symmetry information in preference to the above space-group names.
They are only intended as comments.
;
_olex2_refinement_description
;
1. Fixed Uiso
 At 1.2 times of:
  All C(H) groups, All C(H,H) groups
 At 1.5 times of:
  All C(H,H,H) groups
2.a Ternary CH refined with riding coordinates:
 C6(H6A), C8(H8), C12(H12), C14(H14), C19(H19), C21(H21), C23(H23), C27(H27),
 C29(H29), C34(H34), C36(H36), C38(H38), C42(H42), C6A(H6AB), C8A(H8A),
 C12A(H12A), C14A(H14A), C19A(H19A), C21A(H21A), C23A(H23A), C27A(H27A),
 C29A(H29A), C34A(H34A), C36A(H36A), C38A(H38A), C42A(H42A)
2.b Secondary CH2 refined with riding coordinates:
 C7(H7A,H7B), C10(H10A,H10B), C11(H11A,H11B), C15(H15A,H15B), C16(H16A,H16B),
 C17(H17A,H17B), C18(H18A,H18B), C22(H22A,H22B), C25(H25A,H25B), C26(H26A,H26B),
  C30(H30A,H30B), C31(H31A,H31B), C32(H32A,H32B), C33(H33A,H33B), C37(H37A,
 H37B), C40(H40A,H40B), C41(H41A,H41B), C7A(H7AA,H7AB), C10A(H10C,H10D),
 C11A(H11C,H11D), C15A(H15C,H15D), C16A(H16C,H16D), C17A(H17C,H17D), C18A(H18C,
 H18D), C22A(H22C,H22D), C25A(H25C,H25D), C26A(H26C,H26D), C30A(H30C,H30D),
 C31A(H31C,H31D), C32A(H32C,H32D), C33A(H33C,H33D), C37A(H37C,H37D), C40A(H40C,
 H40D), C41A(H41C,H41D)
2.c Idealised Me refined as rotating group:
 C1(H1A,H1B,H1C), C2(H2A,H2B,H2C), C3(H3A,H3B,H3C), C9(H9A,H9B,H9C), C24(H24A,
 H24B,H24C), C39(H39A,H39B,H39C), C44(H44A,H44B,H44C), C1A(H1AB,H1AC,H1AD),
 C2A(H2AB,H2AC,H2AD), C3A(H3AB,H3AC,H3AD), C9A(H9AA,H9AB,H9AC), C24A(H24D,H24E,
 H24F), C39A(H39D,H39E,H39F), C44A(H44D,H44E,H44F)
;
_shelx_shelxl_version_number 2014/7
_olex2_submission_special_instructions 'No special instructions were received'

loop_
_space_group_symop_operation_xyz
'x, y, z'
'-x, y+1/2, -z'

loop_
_atom_site_label
_atom_site_type_symbol
_atom_site_fract_x
_atom_site_fract_y
_atom_site_fract_z
_atom_site_U_iso_or_equiv
_atom_site_adp_type
_atom_site_occupancy
_atom_site_site_symmetry_order
_atom_site_calc_flag
_atom_site_refinement_flags_posn
O1 O 0.05932(12) 0.37589(6) 0.74424(8) 0.0192(3) Uani 1 1 d .
O2 O -0.08170(13) 0.32297(6) 0.67766(9) 0.0221(3) Uani 1 1 d .
O3 O -0.03616(13) 0.50662(6) 0.47160(9) 0.0233(3) Uani 1 1 d .
O4 O 0.19619(12) 0.46952(6) 0.59248(8) 0.0172(3) Uani 1 1 d .
O5 O 0.26466(13) 0.61160(6) 0.31715(9) 0.0241(3) Uani 1 1 d .
O6 O 0.23209(12) 0.67159(6) 0.50174(9) 0.0206(3) Uani 1 1 d .
O7 O 0.40342(16) 0.80322(7) 0.25921(10) 0.0338(4) Uani 1 1 d .
N1 N 0.04468(15) 0.37778(7) 0.61299(10) 0.0178(3) Uani 1 1 d .
H1 H 0.096(2) 0.4030(11) 0.6201(15) 0.016(6) Uiso 1 1 d .
N2 N -0.05854(14) 0.49625(7) 0.60322(11) 0.0176(3) Uani 1 1 d .
H2 H -0.079(2) 0.4742(13) 0.6411(18) 0.030(7) Uiso 1 1 d .
N3 N 0.23174(14) 0.55253(7) 0.53165(10) 0.0171(3) Uani 1 1 d .
H3 H 0.222(2) 0.5877(12) 0.5296(14) 0.015(6) Uiso 1 1 d .
N4 N 0.09563(15) 0.59942(7) 0.37566(11) 0.0204(4) Uani 1 1 d .
H4 H 0.055(2) 0.5775(11) 0.4057(16) 0.021(6) Uiso 1 1 d .
N5 N 0.24957(15) 0.74537(7) 0.41749(11) 0.0167(3) Uani 1 1 d .
H5 H 0.213(3) 0.7652(14) 0.3880(19) 0.036(8) Uiso 1 1 d .
N6 N 0.31646(15) 0.71843(7) 0.23638(10) 0.0190(3) Uani 1 1 d .
H6 H 0.299(2) 0.6873(12) 0.2580(15) 0.019(6) Uiso 1 1 d .
C1 C 0.0528(2) 0.29299(10) 0.83104(15) 0.0319(5) Uani 1 1 d .
H1A H 0.0011 0.2726 0.7924 0.048 Uiso 1 1 calc GR
H1B H 0.0386 0.2804 0.8852 0.048 Uiso 1 1 calc GR
H1C H 0.1333 0.2851 0.8202 0.048 Uiso 1 1 calc GR
C2 C 0.1150(2) 0.38955(11) 0.87887(13) 0.0281(5) Uani 1 1 d .
H2A H 0.1942 0.3798 0.8669 0.042 Uiso 1 1 calc GR
H2B H 0.1029 0.3799 0.9345 0.042 Uiso 1 1 calc GR
H2C H 0.1025 0.4303 0.8707 0.042 Uiso 1 1 calc GR
C3 C -0.09370(19) 0.37296(10) 0.83881(13) 0.0240(4) Uani 1 1 d .
H3A H -0.1026 0.4141 0.8335 0.036 Uiso 1 1 calc GR
H3B H -0.1111 0.3614 0.8928 0.036 Uiso 1 1 calc GR
H3C H -0.1471 0.3540 0.7998 0.036 Uiso 1 1 calc GR
C4 C 0.02990(18) 0.35646(9) 0.82377(12) 0.0210(4) Uani 1 1 d .
C5 C 0.00002(17) 0.35590(8) 0.67811(12) 0.0155(4) Uani 1 1 d .
C6 C -0.01337(17) 0.37113(8) 0.53433(12) 0.0170(4) Uani 1 1 d .
H6A H -0.0519 0.3332 0.5331 0.020 Uiso 1 1 calc R
C7 C 0.07473(18) 0.37061(9) 0.47067(12) 0.0198(4) Uani 1 1 d .
H7A H 0.1335 0.3410 0.4837 0.024 Uiso 1 1 calc R
H7B H 0.1146 0.4077 0.4701 0.024 Uiso 1 1 calc R
C8 C 0.01577(19) 0.35888(9) 0.38802(13) 0.0234(4) Uani 1 1 d .
H8 H -0.0197 0.3203 0.3891 0.028 Uiso 1 1 calc R
C9 C 0.1039(2) 0.35900(11) 0.32453(14) 0.0319(5) Uani 1 1 d .
H9A H 0.1398 0.3965 0.3223 0.048 Uiso 1 1 calc GR
H9B H 0.0650 0.3501 0.2725 0.048 Uiso 1 1 calc GR
H9C H 0.1635 0.3305 0.3379 0.048 Uiso 1 1 calc GR
C10 C -0.08076(19) 0.40157(10) 0.36835(13) 0.0242(4) Uani 1 1 d .
H10A H -0.1228 0.3904 0.3176 0.029 Uiso 1 1 calc R
H10B H -0.0461 0.4394 0.3605 0.029 Uiso 1 1 calc R
C11 C -0.16680(18) 0.40583(9) 0.43340(13) 0.0231(4) Uani 1 1 d .
H11A H -0.2119 0.3702 0.4342 0.028 Uiso 1 1 calc R
H11B H -0.2216 0.4371 0.4199 0.028 Uiso 1 1 calc R
C12 C -0.10964(17) 0.41632(8) 0.51688(12) 0.0173(4) Uani 1 1 d .
H12 H -0.1698 0.4105 0.5562 0.021 Uiso 1 1 calc R
C13 C -0.06416(16) 0.47704(8) 0.52741(12) 0.0173(4) Uani 1 1 d .
C14 C -0.01489(17) 0.55280(8) 0.62464(13) 0.0187(4) Uani 1 1 d .
H14 H -0.0282 0.5775 0.5765 0.022 Uiso 1 1 calc R
C15 C -0.08383(18) 0.57825(9) 0.69100(14) 0.0249(5) Uani 1 1 d .
H15A H -0.0681 0.6195 0.6945 0.030 Uiso 1 1 calc R
H15B H -0.1674 0.5732 0.6768 0.030 Uiso 1 1 calc R
C16 C -0.0546(2) 0.55144(10) 0.77219(15) 0.0277(5) Uani 1 1 d .
H16A H -0.0756 0.5108 0.7705 0.033 Uiso 1 1 calc R
H16B H -0.0997 0.5701 0.8129 0.033 Uiso 1 1 calc R
C17 C 0.07422(19) 0.55774(10) 0.79481(14) 0.0254(5) Uani 1 1 d .
H17A H 0.0928 0.5401 0.8476 0.031 Uiso 1 1 calc R
H17B H 0.0945 0.5985 0.7987 0.031 Uiso 1 1 calc R
C18 C 0.14463(18) 0.52931(9) 0.73229(12) 0.0201(4) Uani 1 1 d .
H18A H 0.1282 0.4881 0.7316 0.024 Uiso 1 1 calc R
H18B H 0.2280 0.5344 0.7472 0.024 Uiso 1 1 calc R
C19 C 0.11700(17) 0.55377(8) 0.64856(12) 0.0171(4) Uani 1 1 d .
H19 H 0.1432 0.5942 0.6489 0.021 Uiso 1 1 calc R
C20 C 0.18486(15) 0.52167(8) 0.58823(12) 0.0147(4) Uani 1 1 d .
C21 C 0.30096(16) 0.52627(8) 0.47236(12) 0.0169(4) Uani 1 1 d .
H21 H 0.3143 0.4861 0.4898 0.020 Uiso 1 1 calc R
C22 C 0.42014(17) 0.55391(9) 0.47124(13) 0.0195(4) Uani 1 1 d .
H22A H 0.4568 0.5548 0.5261 0.023 Uiso 1 1 calc R
H22B H 0.4114 0.5935 0.4521 0.023 Uiso 1 1 calc R
C23 C 0.49791(18) 0.52134(9) 0.41689(13) 0.0222(4) Uani 1 1 d .
H23 H 0.5090 0.4822 0.4388 0.027 Uiso 1 1 calc R
C24 C 0.6162(2) 0.54943(11) 0.41621(17) 0.0337(5) Uani 1 1 d .
H24A H 0.6069 0.5888 0.3984 0.051 Uiso 1 1 calc GR
H24B H 0.6639 0.5289 0.3797 0.051 Uiso 1 1 calc GR
H24C H 0.6538 0.5487 0.4702 0.051 Uiso 1 1 calc GR
C25 C 0.4406(2) 0.51661(10) 0.33323(14) 0.0260(5) Uani 1 1 d .
H25A H 0.4880 0.4916 0.3010 0.031 Uiso 1 1 calc R
H25B H 0.4385 0.5546 0.3081 0.031 Uiso 1 1 calc R
C26 C 0.31703(19) 0.49295(9) 0.33187(13) 0.0238(4) Uani 1 1 d .
H26A H 0.3209 0.4523 0.3467 0.029 Uiso 1 1 calc R
H26B H 0.2818 0.4955 0.2767 0.029 Uiso 1 1 calc R
C27 C 0.23811(17) 0.52372(8) 0.38825(12) 0.0184(4) Uani 1 1 d .
H27 H 0.1667 0.5003 0.3921 0.022 Uiso 1 1 calc R
C28 C 0.20128(17) 0.58226(8) 0.35706(12) 0.0177(4) Uani 1 1 d .
C29 C 0.05071(17) 0.65534(9) 0.35167(14) 0.0223(4) Uani 1 1 d .
H29 H 0.0963 0.6692 0.3070 0.027 Uiso 1 1 calc R
C30 C -0.0761(2) 0.65130(10) 0.32054(17) 0.0344(6) Uani 1 1 d .
H30A H -0.0997 0.6876 0.2947 0.041 Uiso 1 1 calc R
H30B H -0.0842 0.6211 0.2796 0.041 Uiso 1 1 calc R
C31 C -0.1558(2) 0.63858(11) 0.3861(2) 0.0420(7) Uani 1 1 d .
H31A H -0.1387 0.6002 0.4075 0.050 Uiso 1 1 calc R
H31B H -0.2369 0.6389 0.3635 0.050 Uiso 1 1 calc R
C32 C -0.1423(2) 0.68174(12) 0.4540(2) 0.0425(7) Uani 1 1 d .
H32A H -0.1913 0.6703 0.4975 0.051 Uiso 1 1 calc R
H32B H -0.1692 0.7193 0.4343 0.051 Uiso 1 1 calc R
C33 C -0.01602(19) 0.68613(10) 0.48685(16) 0.0297(5) Uani 1 1 d .
H33A H -0.0089 0.7162 0.5280 0.036 Uiso 1 1 calc R
H33B H 0.0081 0.6498 0.5123 0.036 Uiso 1 1 calc R
C34 C 0.06310(17) 0.69980(8) 0.42022(13) 0.0202(4) Uani 1 1 d .
H34 H 0.0392 0.7375 0.3974 0.024 Uiso 1 1 calc R
C35 C 0.18874(17) 0.70427(8) 0.45096(12) 0.0160(4) Uani 1 1 d .
C36 C 0.37496(16) 0.75052(8) 0.43081(12) 0.0161(4) Uani 1 1 d .
H36 H 0.3989 0.7251 0.4766 0.019 Uiso 1 1 calc R
C37 C 0.40962(17) 0.81042(8) 0.45557(12) 0.0181(4) Uani 1 1 d .
H37A H 0.3711 0.8208 0.5045 0.022 Uiso 1 1 calc R
H37B H 0.3834 0.8372 0.4128 0.022 Uiso 1 1 calc R
C38 C 0.54104(17) 0.81539(8) 0.47146(13) 0.0193(4) Uani 1 1 d .
H38 H 0.5658 0.7874 0.5139 0.023 Uiso 1 1 calc R
C39 C 0.5743(2) 0.87457(9) 0.50206(15) 0.0268(5) Uani 1 1 d .
H39A H 0.5445 0.9030 0.4635 0.040 Uiso 1 1 calc GR
H39B H 0.6587 0.8776 0.5088 0.040 Uiso 1 1 calc GR
H39C H 0.5410 0.8810 0.5535 0.040 Uiso 1 1 calc GR
C40 C 0.60003(18) 0.79986(9) 0.39607(13) 0.0218(4) Uani 1 1 d .
H40A H 0.6849 0.8029 0.4062 0.026 Uiso 1 1 calc R
H40B H 0.5759 0.8268 0.3530 0.026 Uiso 1 1 calc R
C41 C 0.56879(17) 0.73947(9) 0.36935(14) 0.0218(4) Uani 1 1 d .
H41A H 0.6022 0.7125 0.4097 0.026 Uiso 1 1 calc R
H41B H 0.6044 0.7316 0.3184 0.026 Uiso 1 1 calc R
C42 C 0.43690(17) 0.72882(8) 0.35762(12) 0.0172(4) Uani 1 1 d .
H42 H 0.4249 0.6869 0.3544 0.021 Uiso 1 1 calc R
C43 C 0.38471(17) 0.75436(9) 0.28007(12) 0.0190(4) Uani 1 1 d .
C44 C 0.25577(19) 0.73487(9) 0.16162(13) 0.0238(4) Uani 1 1 d .
H44A H 0.2833 0.7118 0.1181 0.036 Uiso 1 1 calc GR
H44B H 0.2705 0.7750 0.1511 0.036 Uiso 1 1 calc GR
H44C H 0.1726 0.7289 0.1652 0.036 Uiso 1 1 calc GR
O1A O 0.56379(13) 0.64860(7) 0.77344(9) 0.0245(3) Uani 1 1 d .
O2A O 0.40260(13) 0.68227(6) 0.82963(9) 0.0230(3) Uani 1 1 d .
O3A O 0.46976(13) 0.48932(6) 1.01292(9) 0.0221(3) Uani 1 1 d .
O4A O 0.69959(12) 0.53780(6) 0.91074(9) 0.0187(3) Uani 1 1 d .
O5A O 0.76493(13) 0.38061(6) 1.17653(9) 0.0219(3) Uani 1 1 d .
O6A O 0.74946(12) 0.33169(6) 0.99405(9) 0.0184(3) Uani 1 1 d .
O7A O 0.96540(19) 0.20135(8) 1.24306(11) 0.0430(5) Uani 1 1 d .
N1A N 0.53798(15) 0.62857(7) 0.89872(10) 0.0186(3) Uani 1 1 d .
H1AA H 0.592(3) 0.6040(13) 0.8937(17) 0.031(7) Uiso 1 1 d .
N2A N 0.44121(14) 0.50555(7) 0.88072(10) 0.0165(3) Uani 1 1 d .
H2AA H 0.422(2) 0.5303(12) 0.8473(16) 0.021(6) Uiso 1 1 d .
N3A N 0.73438(14) 0.45240(7) 0.96800(10) 0.0159(3) Uani 1 1 d .
H3AA H 0.729(2) 0.4166(11) 0.9646(14) 0.014(6) Uiso 1 1 d .
N4A N 0.59763(15) 0.39704(7) 1.10309(11) 0.0177(3) Uani 1 1 d .
H4A H 0.560(2) 0.4198(12) 1.0765(16) 0.020(6) Uiso 1 1 d .
N5A N 0.76815(15) 0.25380(7) 1.07220(11) 0.0175(3) Uani 1 1 d .
H5A H 0.735(2) 0.2325(11) 1.1025(15) 0.014(6) Uiso 1 1 d .
N6A N 0.84479(16) 0.27521(8) 1.25265(11) 0.0212(4) Uani 1 1 d .
H6AA H 0.819(2) 0.3027(12) 1.2304(16) 0.020(6) Uiso 1 1 d .
C1A C 0.5186(2) 0.73347(11) 0.69313(15) 0.0333(5) Uani 1 1 d .
H1AB H 0.4574 0.7448 0.7276 0.050 Uiso 1 1 calc GR
H1AC H 0.4997 0.7471 0.6387 0.050 Uiso 1 1 calc GR
H1AD H 0.5923 0.7499 0.7135 0.050 Uiso 1 1 calc GR
C2A C 0.6283(2) 0.65046(14) 0.64446(16) 0.0419(7) Uani 1 1 d .
H2AB H 0.6992 0.6697 0.6646 0.063 Uiso 1 1 calc GR
H2AC H 0.6116 0.6603 0.5882 0.063 Uiso 1 1 calc GR
H2AD H 0.6387 0.6094 0.6495 0.063 Uiso 1 1 calc GR
C3A C 0.4183(2) 0.63879(10) 0.66273(14) 0.0304(5) Uani 1 1 d .
H3AB H 0.4319 0.5978 0.6626 0.046 Uiso 1 1 calc GR
H3AC H 0.3956 0.6515 0.6084 0.046 Uiso 1 1 calc GR
H3AD H 0.3564 0.6475 0.6979 0.046 Uiso 1 1 calc GR
C4A C 0.5283(2) 0.66906(10) 0.69257(13) 0.0260(5) Uani 1 1 d .
C5A C 0.49319(17) 0.65536(8) 0.83360(12) 0.0181(4) Uani 1 1 d .
C6A C 0.47778(17) 0.62704(8) 0.97206(12) 0.0178(4) Uani 1 1 d .
H6AB H 0.4357 0.6639 0.9754 0.021 Uiso 1 1 calc R
C7A C 0.56312(18) 0.62429(9) 1.04428(12) 0.0191(4) Uani 1 1 d .
H7AA H 0.6202 0.6553 1.0414 0.023 Uiso 1 1 calc R
H7AB H 0.6054 0.5878 1.0441 0.023 Uiso 1 1 calc R
C8A C 0.50074(19) 0.62961(9) 1.12194(13) 0.0219(4) Uani 1 1 d .
H8A H 0.4614 0.6673 1.1215 0.026 Uiso 1 1 calc R
C9A C 0.5871(2) 0.62771(10) 1.19465(13) 0.0283(5) Uani 1 1 d .
H9AA H 0.6279 0.5913 1.1959 0.043 Uiso 1 1 calc GR
H9AB H 0.5457 0.6320 1.2434 0.043 Uiso 1 1 calc GR
H9AC H 0.6431 0.6586 1.1912 0.043 Uiso 1 1 calc GR
C10A C 0.40793(19) 0.58392(9) 1.12611(12) 0.0228(4) Uani 1 1 d .
H10C H 0.3630 0.5910 1.1733 0.027 Uiso 1 1 calc R
H10D H 0.4459 0.5465 1.1332 0.027 Uiso 1 1 calc R
C11A C 0.32489(18) 0.58224(9) 1.05130(13) 0.0223(4) Uani 1 1 d .
H11C H 0.2755 0.6165 1.0506 0.027 Uiso 1 1 calc R
H11D H 0.2737 0.5488 1.0547 0.027 Uiso 1 1 calc R
C12A C 0.38488(17) 0.57933(8) 0.97242(12) 0.0181(4) Uani 1 1 d .
H12A H 0.3254 0.5872 0.9280 0.022 Uiso 1 1 calc R
C13A C 0.43627(16) 0.52087(8) 0.95793(12) 0.0164(4) Uani 1 1 d .
C14A C 0.49083(16) 0.45143(8) 0.85709(12) 0.0165(4) Uani 1 1 d .
H14A H 0.4841 0.4244 0.9024 0.020 Uiso 1 1 calc R
C15A C 0.42232(18) 0.42650(9) 0.78442(13) 0.0211(4) Uani 1 1 d .
H15C H 0.4442 0.3862 0.7785 0.025 Uiso 1 1 calc R
H15D H 0.3388 0.4278 0.7937 0.025 Uiso 1 1 calc R
C16A C 0.44265(18) 0.45774(9) 0.70724(13) 0.0226(4) Uani 1 1 d .
H16C H 0.4137 0.4971 0.7106 0.027 Uiso 1 1 calc R
H16D H 0.3991 0.4388 0.6621 0.027 Uiso 1 1 calc R
C17A C 0.57128(18) 0.45872(9) 0.69200(12) 0.0227(4) Uani 1 1 d .
H17C H 0.5830 0.4801 0.6425 0.027 Uiso 1 1 calc R
H17D H 0.5993 0.4195 0.6849 0.027 Uiso 1 1 calc R
C18A C 0.63988(17) 0.48658(9) 0.76231(12) 0.0196(4) Uani 1 1 d .
H18C H 0.6156 0.5267 0.7666 0.024 Uiso 1 1 calc R
H18D H 0.7232 0.4860 0.7525 0.024 Uiso 1 1 calc R
C19A C 0.62106(16) 0.45589(8) 0.84100(11) 0.0156(4) Uani 1 1 d .
H19A H 0.6523 0.4165 0.8370 0.019 Uiso 1 1 calc R
C20A C 0.68842(16) 0.48572(8) 0.90957(11) 0.0145(4) Uani 1 1 d .
C21A C 0.80271(17) 0.47599(8) 1.03591(12) 0.0169(4) Uani 1 1 d .
H21A H 0.8135 0.5172 1.0243 0.020 Uiso 1 1 calc R
C22A C 0.92325(17) 0.44961(8) 1.04361(12) 0.0177(4) Uani 1 1 d .
H22C H 0.9592 0.4525 0.9918 0.021 Uiso 1 1 calc R
H22D H 0.9168 0.4089 1.0571 0.021 Uiso 1 1 calc R
C23A C 1.00023(18) 0.47941(9) 1.10829(13) 0.0211(4) Uani 1 1 d .
H23A H 1.0083 0.5201 1.0927 0.025 Uiso 1 1 calc R
C24A C 1.12081(19) 0.45264(11) 1.11498(14) 0.0274(5) Uani 1 1 d .
H24D H 1.1148 0.4130 1.1317 0.041 Uiso 1 1 calc GR
H24E H 1.1702 0.4735 1.1545 0.041 Uiso 1 1 calc GR
H24F H 1.1546 0.4543 1.0630 0.041 Uiso 1 1 calc GR
C25A C 0.94317(19) 0.47726(9) 1.18753(13) 0.0232(4) Uani 1 1 d .
H25C H 0.9899 0.4998 1.2275 0.028 Uiso 1 1 calc R
H25D H 0.9426 0.4375 1.2065 0.028 Uiso 1 1 calc R
C26A C 0.81893(19) 0.49997(9) 1.18187(13) 0.0229(4) Uani 1 1 d .
H26C H 0.8212 0.5414 1.1730 0.028 Uiso 1 1 calc R
H26D H 0.7845 0.4934 1.2335 0.028 Uiso 1 1 calc R
C27A C 0.74003(17) 0.47272(8) 1.11472(12) 0.0173(4) Uani 1 1 d .
H27A H 0.6685 0.4964 1.1077 0.021 Uiso 1 1 calc R
C28A C 0.70284(17) 0.41259(8) 1.13444(11) 0.0167(4) Uani 1 1 d .
C29A C 0.55098(18) 0.34051(8) 1.11683(13) 0.0193(4) Uani 1 1 d .
H29A H 0.5873 0.3263 1.1687 0.023 Uiso 1 1 calc R
C30A C 0.41969(19) 0.34323(10) 1.12470(15) 0.0279(5) Uani 1 1 d .
H30C H 0.3938 0.3071 1.1475 0.033 Uiso 1 1 calc R
H30D H 0.4027 0.3739 1.1624 0.033 Uiso 1 1 calc R
C31A C 0.35089(19) 0.35381(10) 1.04553(16) 0.0308(5) Uani 1 1 d .
H31C H 0.2671 0.3532 1.0541 0.037 Uiso 1 1 calc R
H31D H 0.3703 0.3917 1.0250 0.037 Uiso 1 1 calc R
C32A C 0.3780(2) 0.30887(10) 0.98453(17) 0.0325(5) Uani 1 1 d .
H32C H 0.3351 0.3174 0.9330 0.039 Uiso 1 1 calc R
H32D H 0.3523 0.2713 1.0030 0.039 Uiso 1 1 calc R
C33A C 0.50761(19) 0.30702(9) 0.97259(14) 0.0242(4) Uani 1 1 d .
H33C H 0.5236 0.2763 0.9347 0.029 Uiso 1 1 calc R
H33D H 0.5316 0.3433 0.9491 0.029 Uiso 1 1 calc R
C34A C 0.57813(17) 0.29696(8) 1.05127(13) 0.0188(4) Uani 1 1 d .
H34A H 0.5572 0.2585 1.0710 0.023 Uiso 1 1 calc R
C35A C 0.70591(17) 0.29610(8) 1.03706(11) 0.0153(4) Uani 1 1 d .
C36A C 0.89316(17) 0.24922(8) 1.06532(12) 0.0175(4) Uani 1 1 d .
H36A H 0.9123 0.2735 1.0191 0.021 Uiso 1 1 calc R
C37A C 0.92699(18) 0.18864(8) 1.04497(13) 0.0195(4) Uani 1 1 d .
H37C H 0.8812 0.1760 0.9964 0.023 Uiso 1 1 calc R
H37D H 0.9092 0.1630 1.0893 0.023 Uiso 1 1 calc R
C38A C 1.05621(19) 0.18510(9) 1.03095(13) 0.0224(4) Uani 1 1 d .
H38A H 1.0718 0.2116 0.9864 0.027 Uiso 1 1 calc R
C39A C 1.0892(2) 0.12538(10) 1.00531(15) 0.0298(5) Uani 1 1 d .
H39D H 1.0713 0.0982 1.0470 0.045 Uiso 1 1 calc GR
H39E H 1.1722 0.1241 0.9971 0.045 Uiso 1 1 calc GR
H39F H 1.0453 0.1155 0.9554 0.045 Uiso 1 1 calc GR
C40A C 1.12773(19) 0.20475(10) 1.10517(15) 0.0287(5) Uani 1 1 d .
H40C H 1.2108 0.2039 1.0947 0.034 Uiso 1 1 calc R
H40D H 1.1156 0.1785 1.1499 0.034 Uiso 1 1 calc R
C41A C 1.09366(19) 0.26504(10) 1.12876(16) 0.0291(5) Uani 1 1 d .
H41C H 1.1170 0.2917 1.0872 0.035 Uiso 1 1 calc R
H41D H 1.1372 0.2752 1.1794 0.035 Uiso 1 1 calc R
C42A C 0.96336(18) 0.27263(8) 1.13943(13) 0.0200(4) Uani 1 1 d .
H42A H 0.9477 0.3143 1.1422 0.024 Uiso 1 1 calc R
C43A C 0.92581(19) 0.24608(9) 1.21639(13) 0.0223(4) Uani 1 1 d .
C44A C 0.7964(2) 0.25375(10) 1.32421(14) 0.0302(5) Uani 1 1 d .
H44D H 0.7439 0.2222 1.3102 0.045 Uiso 1 1 calc GR
H44E H 0.7536 0.2841 1.3492 0.045 Uiso 1 1 calc GR
H44F H 0.8590 0.2404 1.3616 0.045 Uiso 1 1 calc GR

loop_
_atom_site_aniso_label
_atom_site_aniso_U_11
_atom_site_aniso_U_22
_atom_site_aniso_U_33
_atom_site_aniso_U_23
_atom_site_aniso_U_13
_atom_site_aniso_U_12
O1 0.0213(7) 0.0231(7) 0.0131(7) 0.0009(5) 0.0011(5) -0.0059(6)
O2 0.0262(8) 0.0189(7) 0.0216(7) -0.0019(6) 0.0037(6) -0.0086(6)
O3 0.0261(7) 0.0200(7) 0.0235(8) 0.0034(6) -0.0001(6) -0.0052(6)
O4 0.0190(7) 0.0128(6) 0.0199(7) 0.0023(5) 0.0024(5) -0.0013(5)
O5 0.0267(8) 0.0187(7) 0.0271(8) 0.0051(6) 0.0030(6) -0.0017(6)
O6 0.0217(7) 0.0155(7) 0.0242(8) 0.0063(6) -0.0011(6) -0.0022(5)
O7 0.0459(10) 0.0211(8) 0.0332(9) 0.0083(7) -0.0078(8) -0.0106(7)
N1 0.0215(8) 0.0152(8) 0.0163(8) 0.0018(6) -0.0018(6) -0.0068(7)
N2 0.0169(8) 0.0129(8) 0.0229(9) 0.0010(7) 0.0011(7) -0.0021(6)
N3 0.0177(8) 0.0113(8) 0.0222(9) 0.0026(6) 0.0016(6) -0.0004(6)
N4 0.0187(8) 0.0144(8) 0.0274(9) 0.0054(7) -0.0039(7) -0.0035(7)
N5 0.0153(8) 0.0136(8) 0.0209(9) 0.0053(7) -0.0011(6) 0.0003(6)
N6 0.0220(8) 0.0159(8) 0.0190(9) 0.0015(7) 0.0007(7) 0.0003(7)
C1 0.0414(14) 0.0276(12) 0.0272(12) 0.0093(9) 0.0071(10) 0.0070(10)
C2 0.0262(11) 0.0416(13) 0.0160(10) 0.0012(9) -0.0009(8) -0.0030(9)
C3 0.0249(11) 0.0254(11) 0.0222(11) -0.0011(8) 0.0060(8) -0.0029(8)
C4 0.0240(10) 0.0248(10) 0.0144(10) 0.0040(8) 0.0028(8) -0.0005(8)
C5 0.0190(9) 0.0110(8) 0.0166(10) -0.0012(7) 0.0012(7) 0.0017(7)
C6 0.0221(10) 0.0140(9) 0.0148(9) -0.0004(7) -0.0002(7) -0.0041(7)
C7 0.0217(10) 0.0201(10) 0.0176(10) -0.0015(8) 0.0014(8) -0.0026(8)
C8 0.0298(11) 0.0239(10) 0.0166(10) -0.0049(8) 0.0033(8) -0.0081(9)
C9 0.0359(13) 0.0399(13) 0.0206(11) -0.0086(10) 0.0066(9) -0.0090(10)
C10 0.0304(11) 0.0257(11) 0.0159(10) 0.0010(8) -0.0035(8) -0.0091(9)
C11 0.0213(10) 0.0251(11) 0.0221(11) 0.0008(8) -0.0041(8) -0.0069(8)
C12 0.0158(9) 0.0180(9) 0.0180(10) 0.0003(7) 0.0009(7) -0.0046(7)
C13 0.0120(8) 0.0173(9) 0.0222(10) 0.0018(8) -0.0017(7) -0.0006(7)
C14 0.0165(9) 0.0126(9) 0.0265(11) -0.0001(8) -0.0015(8) 0.0002(7)
C15 0.0183(10) 0.0181(10) 0.0383(13) -0.0086(9) 0.0017(9) 0.0014(8)
C16 0.0260(11) 0.0255(11) 0.0328(12) -0.0104(9) 0.0105(9) -0.0033(9)
C17 0.0294(11) 0.0241(11) 0.0232(11) -0.0064(8) 0.0039(9) -0.0020(9)
C18 0.0204(9) 0.0217(10) 0.0180(10) -0.0017(8) 0.0005(8) 0.0011(8)
C19 0.0164(9) 0.0129(9) 0.0218(10) -0.0006(7) -0.0006(7) -0.0019(7)
C20 0.0114(8) 0.0144(9) 0.0179(9) 0.0013(7) -0.0034(7) -0.0019(7)
C21 0.0170(9) 0.0133(9) 0.0206(10) 0.0035(7) 0.0021(7) -0.0008(7)
C22 0.0174(9) 0.0199(10) 0.0211(10) 0.0027(8) -0.0005(8) -0.0017(8)
C23 0.0200(10) 0.0174(10) 0.0298(12) 0.0058(8) 0.0050(8) 0.0000(8)
C24 0.0201(11) 0.0337(13) 0.0483(15) 0.0032(11) 0.0102(10) -0.0021(9)
C25 0.0288(11) 0.0246(11) 0.0258(11) 0.0035(9) 0.0101(9) 0.0034(9)
C26 0.0280(11) 0.0209(10) 0.0223(11) -0.0023(8) 0.0007(8) 0.0011(8)
C27 0.0182(9) 0.0146(9) 0.0222(10) 0.0008(7) 0.0004(8) -0.0016(7)
C28 0.0208(9) 0.0155(9) 0.0162(9) -0.0002(7) -0.0025(7) -0.0050(7)
C29 0.0180(9) 0.0166(9) 0.0312(12) 0.0055(8) -0.0062(8) -0.0022(8)
C30 0.0237(11) 0.0224(11) 0.0546(16) 0.0093(11) -0.0168(11) -0.0037(9)
C31 0.0158(10) 0.0277(13) 0.081(2) 0.0163(13) -0.0060(12) -0.0042(9)
C32 0.0180(11) 0.0369(14) 0.074(2) 0.0172(13) 0.0135(12) 0.0034(10)
C33 0.0209(11) 0.0251(11) 0.0443(14) 0.0108(10) 0.0111(10) 0.0027(8)
C34 0.0157(9) 0.0141(9) 0.0307(11) 0.0060(8) 0.0010(8) -0.0004(7)
C35 0.0173(9) 0.0113(8) 0.0195(10) -0.0008(7) 0.0020(7) 0.0007(7)
C36 0.0163(9) 0.0128(9) 0.0190(9) 0.0027(7) -0.0004(7) -0.0007(7)
C37 0.0181(9) 0.0164(9) 0.0201(10) -0.0019(7) 0.0033(7) 0.0005(7)
C38 0.0202(10) 0.0151(9) 0.0224(10) -0.0005(7) -0.0018(8) -0.0021(7)
C39 0.0262(11) 0.0222(11) 0.0317(12) -0.0071(9) -0.0004(9) -0.0060(9)
C40 0.0166(9) 0.0198(10) 0.0290(11) -0.0037(8) 0.0021(8) -0.0039(8)
C41 0.0167(10) 0.0208(10) 0.0280(11) -0.0052(8) 0.0017(8) 0.0006(8)
C42 0.0177(9) 0.0124(8) 0.0215(10) -0.0018(7) 0.0008(7) -0.0008(7)
C43 0.0188(9) 0.0180(9) 0.0204(10) 0.0006(8) 0.0027(8) -0.0003(7)
C44 0.0267(11) 0.0229(10) 0.0215(11) -0.0001(8) -0.0013(8) 0.0054(8)
O1A 0.0246(7) 0.0340(8) 0.0150(7) 0.0055(6) 0.0030(6) 0.0098(6)
O2A 0.0263(8) 0.0233(7) 0.0196(7) -0.0001(6) 0.0029(6) 0.0090(6)
O3A 0.0291(8) 0.0176(7) 0.0196(7) 0.0015(5) 0.0023(6) 0.0067(6)
O4A 0.0221(7) 0.0132(6) 0.0203(7) 0.0008(5) -0.0039(5) 0.0007(5)
O5A 0.0267(8) 0.0179(7) 0.0206(7) 0.0036(6) -0.0028(6) 0.0016(6)
O6A 0.0212(7) 0.0141(6) 0.0202(7) 0.0030(5) 0.0023(5) 0.0008(5)
O7A 0.0687(13) 0.0240(9) 0.0367(10) 0.0092(7) 0.0061(9) 0.0189(9)
N1A 0.0234(8) 0.0154(8) 0.0175(9) 0.0025(6) 0.0046(7) 0.0056(7)
N2A 0.0185(8) 0.0133(8) 0.0177(8) 0.0002(7) 0.0002(6) 0.0028(6)
N3A 0.0189(8) 0.0107(8) 0.0176(8) 0.0002(6) -0.0020(6) -0.0002(6)
N4A 0.0210(8) 0.0130(8) 0.0194(9) 0.0024(7) 0.0027(7) 0.0025(7)
N5A 0.0185(8) 0.0137(8) 0.0204(8) 0.0050(7) 0.0012(7) -0.0002(6)
N6A 0.0230(9) 0.0186(9) 0.0215(9) 0.0030(7) -0.0020(7) -0.0018(7)
C1A 0.0426(14) 0.0316(13) 0.0262(12) 0.0093(10) 0.0055(10) 0.0024(10)
C2A 0.0421(14) 0.0603(18) 0.0245(13) 0.0111(12) 0.0117(11) 0.0208(13)
C3A 0.0390(13) 0.0297(12) 0.0216(11) -0.0045(9) -0.0038(9) 0.0127(10)
C4A 0.0297(11) 0.0335(12) 0.0150(10) 0.0062(8) 0.0035(8) 0.0118(9)
C5A 0.0210(9) 0.0159(9) 0.0172(10) -0.0027(7) 0.0010(7) 0.0011(8)
C6A 0.0239(10) 0.0136(9) 0.0165(10) 0.0011(7) 0.0047(8) 0.0046(7)
C7A 0.0231(10) 0.0160(9) 0.0183(10) 0.0003(7) 0.0033(8) 0.0006(7)
C8A 0.0303(11) 0.0165(9) 0.0194(10) -0.0022(8) 0.0044(8) 0.0059(8)
C9A 0.0381(13) 0.0293(11) 0.0176(11) -0.0034(9) 0.0014(9) 0.0044(10)
C10A 0.0305(11) 0.0220(10) 0.0169(10) 0.0013(8) 0.0084(8) 0.0051(9)
C11A 0.0227(10) 0.0197(10) 0.0254(11) -0.0003(8) 0.0086(8) 0.0041(8)
C12A 0.0177(9) 0.0176(9) 0.0190(10) 0.0004(7) 0.0011(7) 0.0047(7)
C13A 0.0138(8) 0.0150(9) 0.0205(10) 0.0004(7) 0.0028(7) 0.0007(7)
C14A 0.0167(9) 0.0125(8) 0.0204(10) -0.0009(7) 0.0019(7) 0.0010(7)
C15A 0.0168(9) 0.0184(10) 0.0278(11) -0.0064(8) -0.0008(8) -0.0006(7)
C16A 0.0214(10) 0.0240(10) 0.0216(10) -0.0059(8) -0.0054(8) 0.0047(8)
C17A 0.0244(10) 0.0273(11) 0.0162(10) -0.0026(8) -0.0013(8) 0.0016(8)
C18A 0.0178(9) 0.0238(10) 0.0172(10) 0.0002(8) 0.0003(7) -0.0009(8)
C19A 0.0157(9) 0.0144(9) 0.0166(9) -0.0013(7) 0.0000(7) 0.0014(7)
C20A 0.0120(8) 0.0146(9) 0.0169(9) -0.0004(7) 0.0022(7) 0.0007(7)
C21A 0.0207(9) 0.0130(9) 0.0166(9) 0.0009(7) -0.0034(7) -0.0014(7)
C22A 0.0179(9) 0.0173(9) 0.0174(9) 0.0007(7) -0.0021(7) -0.0017(7)
C23A 0.0221(10) 0.0199(10) 0.0205(10) 0.0012(8) -0.0050(8) -0.0036(8)
C24A 0.0218(10) 0.0338(12) 0.0260(12) 0.0004(9) -0.0034(8) -0.0028(9)
C25A 0.0278(11) 0.0226(10) 0.0183(10) -0.0027(8) -0.0059(8) -0.0016(8)
C26A 0.0301(11) 0.0192(10) 0.0190(10) -0.0064(8) -0.0026(8) -0.0010(8)
C27A 0.0198(9) 0.0147(9) 0.0171(10) -0.0012(7) -0.0026(7) 0.0015(7)
C28A 0.0206(9) 0.0155(9) 0.0144(9) -0.0014(7) 0.0039(7) 0.0025(7)
C29A 0.0204(10) 0.0154(9) 0.0223(10) 0.0028(7) 0.0043(8) -0.0005(7)
C30A 0.0234(11) 0.0218(10) 0.0396(13) 0.0054(9) 0.0109(9) 0.0005(8)
C31A 0.0160(10) 0.0227(11) 0.0537(16) 0.0056(10) 0.0037(10) 0.0014(8)
C32A 0.0217(11) 0.0274(12) 0.0468(15) 0.0017(10) -0.0101(10) -0.0013(9)
C33A 0.0238(10) 0.0197(10) 0.0283(11) -0.0009(8) -0.0041(9) 0.0027(8)
C34A 0.0202(10) 0.0112(9) 0.0251(11) 0.0024(7) 0.0007(8) -0.0003(7)
C35A 0.0205(9) 0.0109(8) 0.0140(9) -0.0022(7) -0.0020(7) 0.0004(7)
C36A 0.0192(9) 0.0134(9) 0.0201(10) 0.0022(7) 0.0025(7) 0.0016(7)
C37A 0.0225(10) 0.0147(9) 0.0209(10) 0.0000(7) -0.0008(8) 0.0019(7)
C38A 0.0253(10) 0.0167(10) 0.0254(11) 0.0025(8) 0.0036(8) 0.0061(8)
C39A 0.0339(12) 0.0219(11) 0.0340(13) -0.0022(9) 0.0048(10) 0.0097(9)
C40A 0.0184(10) 0.0268(11) 0.0403(14) -0.0055(10) -0.0033(9) 0.0055(8)
C41A 0.0206(11) 0.0255(11) 0.0408(14) -0.0085(10) -0.0012(9) -0.0020(8)
C42A 0.0203(10) 0.0113(8) 0.0282(11) -0.0012(8) 0.0000(8) -0.0004(7)
C43A 0.0275(11) 0.0142(9) 0.0241(11) 0.0003(8) -0.0062(8) -0.0008(8)
C44A 0.0334(12) 0.0297(12) 0.0275(12) 0.0019(9) 0.0020(9) -0.0146(10)

loop_
_atom_type_symbol
_atom_type_description
_atom_type_scat_dispersion_real
_atom_type_scat_dispersion_imag
_atom_type_scat_source
C C 0.0181 0.0091 'International Tables Vol C Tables 4.2.6.8 and 6.1.1.4'
H H 0.0000 0.0000 'International Tables Vol C Tables 4.2.6.8 and 6.1.1.4'
N N 0.0311 0.0180 'International Tables Vol C Tables 4.2.6.8 and 6.1.1.4'
O O 0.0492 0.0322 'International Tables Vol C Tables 4.2.6.8 and 6.1.1.4'

loop_
_geom_angle_atom_site_label_1
_geom_angle_atom_site_label_2
_geom_angle_atom_site_label_3
_geom_angle
C5 O1 C4 120.06(15)
C5 N1 H1 117.4(17)
C5 N1 C6 121.27(17)
C6 N1 H1 119.1(17)
C13 N2 H2 119.6(19)
C13 N2 C14 122.23(17)
C14 N2 H2 118.2(19)
C20 N3 H3 120.3(17)
C20 N3 C21 121.32(17)
C21 N3 H3 118.4(17)
C28 N4 H4 118.8(17)
C28 N4 C29 121.32(18)
C29 N4 H4 119.7(17)
C35 N5 H5 114(2)
C35 N5 C36 122.65(17)
C36 N5 H5 123(2)
C43 N6 H6 117.3(17)
C43 N6 C44 122.61(18)
C44 N6 H6 119.1(18)
H1A C1 H1B 109.5
H1A C1 H1C 109.5
H1B C1 H1C 109.5
C4 C1 H1A 109.5
C4 C1 H1B 109.5
C4 C1 H1C 109.5
H2A C2 H2B 109.5
H2A C2 H2C 109.5
H2B C2 H2C 109.5
C4 C2 H2A 109.5
C4 C2 H2B 109.5
C4 C2 H2C 109.5
H3A C3 H3B 109.5
H3A C3 H3C 109.5
H3B C3 H3C 109.5
C4 C3 H3A 109.5
C4 C3 H3B 109.5
C4 C3 H3C 109.5
O1 C4 C1 109.23(17)
O1 C4 C2 102.29(16)
O1 C4 C3 110.24(17)
C2 C4 C1 110.63(19)
C3 C4 C1 113.51(19)
C3 C4 C2 110.35(18)
O2 C5 O1 125.34(18)
O2 C5 N1 125.25(19)
N1 C5 O1 109.41(16)
N1 C6 H6A 107.2
N1 C6 C7 110.27(17)
N1 C6 C12 112.45(16)
C7 C6 H6A 107.2
C7 C6 C12 112.17(16)
C12 C6 H6A 107.2
C6 C7 H7A 109.5
C6 C7 H7B 109.5
C6 C7 C8 110.89(17)
H7A C7 H7B 108.1
C8 C7 H7A 109.5
C8 C7 H7B 109.5
C7 C8 H8 108.0
C9 C8 C7 110.71(18)
C9 C8 H8 108.0
C9 C8 C10 111.24(19)
C10 C8 C7 110.81(17)
C10 C8 H8 108.0
C8 C9 H9A 109.5
C8 C9 H9B 109.5
C8 C9 H9C 109.5
H9A C9 H9B 109.5
H9A C9 H9C 109.5
H9B C9 H9C 109.5
C8 C10 H10A 109.0
C8 C10 H10B 109.0
C8 C10 C11 113.04(18)
H10A C10 H10B 107.8
C11 C10 H10A 109.0
C11 C10 H10B 109.0
C10 C11 H11A 108.8
C10 C11 H11B 108.8
C10 C11 C12 113.63(17)
H11A C11 H11B 107.7
C12 C11 H11A 108.8
C12 C11 H11B 108.8
C6 C12 H12 107.6
C11 C12 C6 108.92(17)
C11 C12 H12 107.6
C11 C12 C13 112.46(17)
C13 C12 C6 112.40(15)
C13 C12 H12 107.6
O3 C13 N2 121.99(18)
O3 C13 C12 123.27(19)
N2 C13 C12 114.74(17)
N2 C14 H14 107.4
N2 C14 C15 110.32(16)
N2 C14 C19 113.29(15)
C15 C14 H14 107.4
C15 C14 C19 110.82(17)
C19 C14 H14 107.4
C14 C15 H15A 109.0
C14 C15 H15B 109.0
H15A C15 H15B 107.8
C16 C15 C14 113.07(17)
C16 C15 H15A 109.0
C16 C15 H15B 109.0
C15 C16 H16A 109.7
C15 C16 H16B 109.7
C15 C16 C17 109.94(19)
H16A C16 H16B 108.2
C17 C16 H16A 109.7
C17 C16 H16B 109.7
C16 C17 H17A 109.6
C16 C17 H17B 109.6
C16 C17 C18 110.14(18)
H17A C17 H17B 108.1
C18 C17 H17A 109.6
C18 C17 H17B 109.6
C17 C18 H18A 109.2
C17 C18 H18B 109.2
C17 C18 C19 112.07(17)
H18A C18 H18B 107.9
C19 C18 H18A 109.2
C19 C18 H18B 109.2
C14 C19 H19 107.9
C18 C19 C14 112.03(17)
C18 C19 H19 107.9
C20 C19 C14 111.20(16)
C20 C19 C18 109.63(16)
C20 C19 H19 107.9
O4 C20 N3 122.31(18)
O4 C20 C19 120.84(17)
N3 C20 C19 116.85(17)
N3 C21 H21 106.5
N3 C21 C22 111.39(16)
N3 C21 C27 113.11(16)
C22 C21 H21 106.5
C22 C21 C27 112.21(16)
C27 C21 H21 106.5
C21 C22 H22A 109.4
C21 C22 H22B 109.4
C21 C22 C23 111.13(17)
H22A C22 H22B 108.0
C23 C22 H22A 109.4
C23 C22 H22B 109.4
C22 C23 H23 108.1
C24 C23 C22 110.52(19)
C24 C23 H23 108.1
C25 C23 C22 110.44(17)
C25 C23 H23 108.1
C25 C23 C24 111.43(19)
C23 C24 H24A 109.5
C23 C24 H24B 109.5
C23 C24 H24C 109.5
H24A C24 H24B 109.5
H24A C24 H24C 109.5
H24B C24 H24C 109.5
C23 C25 H25A 109.0
C23 C25 H25B 109.0
C23 C25 C26 113.10(18)
H25A C25 H25B 107.8
C26 C25 H25A 109.0
C26 C25 H25B 109.0
C25 C26 H26A 108.7
C25 C26 H26B 108.7
C25 C26 C27 114.18(18)
H26A C26 H26B 107.6
C27 C26 H26A 108.7
C27 C26 H26B 108.7
C21 C27 H27 107.8
C26 C27 C21 108.41(16)
C26 C27 H27 107.8
C28 C27 C21 112.48(16)
C28 C27 C26 112.29(17)
C28 C27 H27 107.8
O5 C28 N4 122.55(19)
O5 C28 C27 121.92(18)
N4 C28 C27 115.53(17)
N4 C29 H29 107.8
N4 C29 C30 110.75(17)
N4 C29 C34 112.88(17)
C30 C29 H29 107.8
C30 C29 C34 109.60(19)
C34 C29 H29 107.8
C29 C30 H30A 109.1
C29 C30 H30B 109.1
H30A C30 H30B 107.8
C31 C30 C29 112.4(2)
C31 C30 H30A 109.1
C31 C30 H30B 109.1
C30 C31 H31A 109.2
C30 C31 H31B 109.2
C30 C31 C32 111.9(2)
H31A C31 H31B 107.9
C32 C31 H31A 109.2
C32 C31 H31B 109.2
C31 C32 H32A 109.4
C31 C32 H32B 109.4
C31 C32 C33 111.2(2)
H32A C32 H32B 108.0
C33 C32 H32A 109.4
C33 C32 H32B 109.4
C32 C33 H33A 109.5
C32 C33 H33B 109.5
H33A C33 H33B 108.1
C34 C33 C32 110.8(2)
C34 C33 H33A 109.5
C34 C33 H33B 109.5
C29 C34 H34 107.7
C33 C34 C29 111.61(18)
C33 C34 H34 107.7
C35 C34 C29 109.84(16)
C35 C34 C33 111.95(18)
C35 C34 H34 107.7
O6 C35 N5 122.65(18)
O6 C35 C34 122.13(17)
N5 C35 C34 115.20(17)
N5 C36 H36 107.0
N5 C36 C37 111.23(16)
N5 C36 C42 110.96(16)
C37 C36 H36 107.0
C37 C36 C42 113.36(16)
C42 C36 H36 107.0
C36 C37 H37A 109.4
C36 C37 H37B 109.4
C36 C37 C38 111.15(16)
H37A C37 H37B 108.0
C38 C37 H37A 109.4
C38 C37 H37B 109.4
C37 C38 H38 108.0
C39 C38 C37 110.78(17)
C39 C38 H38 108.0
C40 C38 C37 109.32(17)
C40 C38 H38 108.0
C40 C38 C39 112.49(17)
C38 C39 H39A 109.5
C38 C39 H39B 109.5
C38 C39 H39C 109.5
H39A C39 H39B 109.5
H39A C39 H39C 109.5
H39B C39 H39C 109.5
C38 C40 H40A 109.4
C38 C40 H40B 109.4
C38 C40 C41 110.96(17)
H40A C40 H40B 108.0
C41 C40 H40A 109.4
C41 C40 H40B 109.4
C40 C41 H41A 108.8
C40 C41 H41B 108.8
C40 C41 C42 113.66(16)
H41A C41 H41B 107.7
C42 C41 H41A 108.8
C42 C41 H41B 108.8
C36 C42 H42 107.4
C41 C42 C36 110.43(16)
C41 C42 H42 107.4
C43 C42 C36 111.61(16)
C43 C42 C41 112.27(17)
C43 C42 H42 107.4
O7 C43 N6 123.0(2)
O7 C43 C42 123.16(19)
N6 C43 C42 113.85(17)
N6 C44 H44A 109.5
N6 C44 H44B 109.5
N6 C44 H44C 109.5
H44A C44 H44B 109.5
H44A C44 H44C 109.5
H44B C44 H44C 109.5
C5A O1A C4A 120.26(16)
C5A N1A H1AA 119(2)
C5A N1A C6A 121.43(17)
C6A N1A H1AA 117.1(19)
C13A N2A H2AA 115.7(19)
C13A N2A C14A 122.31(17)
C14A N2A H2AA 121.6(19)
C20A N3A H3AA 120.8(16)
C20A N3A C21A 121.30(16)
C21A N3A H3AA 117.7(16)
C28A N4A H4A 118.6(19)
C28A N4A C29A 121.38(18)
C29A N4A H4A 120.0(19)
C35A N5A H5A 117.7(17)
C35A N5A C36A 121.70(17)
C36A N5A H5A 120.2(17)
C43A N6A H6AA 117.3(19)
C43A N6A C44A 121.1(2)
C44A N6A H6AA 121.2(19)
H1AB C1A H1AC 109.5
H1AB C1A H1AD 109.5
H1AC C1A H1AD 109.5
C4A C1A H1AB 109.5
C4A C1A H1AC 109.5
C4A C1A H1AD 109.5
H2AB C2A H2AC 109.5
H2AB C2A H2AD 109.5
H2AC C2A H2AD 109.5
C4A C2A H2AB 109.5
C4A C2A H2AC 109.5
C4A C2A H2AD 109.5
H3AB C3A H3AC 109.5
H3AB C3A H3AD 109.5
H3AC C3A H3AD 109.5
C4A C3A H3AB 109.5
C4A C3A H3AC 109.5
C4A C3A H3AD 109.5
O1A C4A C1A 109.70(19)
O1A C4A C2A 102.59(17)
O1A C4A C3A 109.20(18)
C2A C4A C1A 110.5(2)
C3A C4A C1A 114.2(2)
C3A C4A C2A 110.0(2)
O2A C5A O1A 125.39(19)
O2A C5A N1A 125.12(19)
N1A C5A O1A 109.49(17)
N1A C6A H6AB 106.7
N1A C6A C7A 110.77(17)
N1A C6A C12A 112.98(16)
C7A C6A H6AB 106.7
C7A C6A C12A 112.43(16)
C12A C6A H6AB 106.7
C6A C7A H7AA 109.5
C6A C7A H7AB 109.5
C6A C7A C8A 110.92(17)
H7AA C7A H7AB 108.0
C8A C7A H7AA 109.5
C8A C7A H7AB 109.5
C7A C8A H8A 107.8
C9A C8A C7A 110.84(18)
C9A C8A H8A 107.8
C10A C8A C7A 110.63(17)
C10A C8A H8A 107.8
C10A C8A C9A 111.69(18)
C8A C9A H9AA 109.5
C8A C9A H9AB 109.5
C8A C9A H9AC 109.5
H9AA C9A H9AB 109.5
H9AA C9A H9AC 109.5
H9AB C9A H9AC 109.5
C8A C10A H10C 109.0
C8A C10A H10D 109.0
C8A C10A C11A 112.80(17)
H10C C10A H10D 107.8
C11A C10A H10C 109.0
C11A C10A H10D 109.0
C10A C11A H11C 108.7
C10A C11A H11D 108.7
C10A C11A C12A 114.37(17)
H11C C11A H11D 107.6
C12A C11A H11C 108.7
C12A C11A H11D 108.7
C6A C12A H12A 107.8
C11A C12A C6A 108.79(16)
C11A C12A H12A 107.8
C13A C12A C6A 112.02(16)
C13A C12A C11A 112.34(16)
C13A C12A H12A 107.8
O3A C13A N2A 121.90(18)
O3A C13A C12A 122.30(18)
N2A C13A C12A 115.80(17)
N2A C14A H14A 107.4
N2A C14A C15A 110.98(16)
N2A C14A C19A 112.98(15)
C15A C14A H14A 107.4
C15A C14A C19A 110.35(16)
C19A C14A H14A 107.4
C14A C15A H15C 109.0
C14A C15A H15D 109.0
H15C C15A H15D 107.8
C16A C15A C14A 113.09(17)
C16A C15A H15C 109.0
C16A C15A H15D 109.0
C15A C16A H16C 109.5
C15A C16A H16D 109.5
C15A C16A C17A 110.82(17)
H16C C16A H16D 108.1
C17A C16A H16C 109.5
C17A C16A H16D 109.5
C16A C17A H17C 109.7
C16A C17A H17D 109.7
C16A C17A C18A 109.99(17)
H17C C17A H17D 108.2
C18A C17A H17C 109.7
C18A C17A H17D 109.7
C17A C18A H18C 109.3
C17A C18A H18D 109.3
C17A C18A C19A 111.51(17)
H18C C18A H18D 108.0
C19A C18A H18C 109.3
C19A C18A H18D 109.3
C14A C19A H19A 108.0
C18A C19A C14A 112.01(16)
C18A C19A H19A 108.0
C20A C19A C14A 110.91(15)
C20A C19A C18A 109.83(16)
C20A C19A H19A 108.0
O4A C20A N3A 122.36(18)
O4A C20A C19A 121.33(17)
N3A C20A C19A 116.31(16)
N3A C21A H21A 106.7
N3A C21A C22A 111.06(16)
N3A C21A C27A 112.83(16)
C22A C21A H21A 106.7
C22A C21A C27A 112.53(16)
C27A C21A H21A 106.7
C21A C22A H22C 109.4
C21A C22A H22D 109.4
C21A C22A C23A 111.18(16)
H22C C22A H22D 108.0
C23A C22A H22C 109.4
C23A C22A H22D 109.4
C22A C23A H23A 108.3
C24A C23A C22A 110.51(18)
C24A C23A H23A 108.3
C25A C23A C22A 109.77(17)
C25A C23A H23A 108.3
C25A C23A C24A 111.53(18)
C23A C24A H24D 109.5
C23A C24A H24E 109.5
C23A C24A H24F 109.5
H24D C24A H24E 109.5
H24D C24A H24F 109.5
H24E C24A H24F 109.5
C23A C25A H25C 109.0
C23A C25A H25D 109.0
C23A C25A C26A 113.10(18)
H25C C25A H25D 107.8
C26A C25A H25C 109.0
C26A C25A H25D 109.0
C25A C26A H26C 108.7
C25A C26A H26D 108.7
C25A C26A C27A 114.16(17)
H26C C26A H26D 107.6
C27A C26A H26C 108.7
C27A C26A H26D 108.7
C21A C27A H27A 107.5
C26A C27A C21A 108.31(16)
C26A C27A H27A 107.5
C28A C27A C21A 112.68(15)
C28A C27A C26A 113.00(17)
C28A C27A H27A 107.5
O5A C28A N4A 122.52(18)
O5A C28A C27A 122.05(18)
N4A C28A C27A 115.44(17)
N4A C29A H29A 107.6
N4A C29A C30A 110.69(17)
N4A C29A C34A 113.44(16)
C30A C29A H29A 107.6
C30A C29A C34A 109.59(18)
C34A C29A H29A 107.6
C29A C30A H30C 108.9
C29A C30A H30D 108.9
H30C C30A H30D 107.7
C31A C30A C29A 113.38(19)
C31A C30A H30C 108.9
C31A C30A H30D 108.9
C30A C31A H31C 109.5
C30A C31A H31D 109.5
H31C C31A H31D 108.1
C32A C31A C30A 110.71(19)
C32A C31A H31C 109.5
C32A C31A H31D 109.5
C31A C32A H32C 109.5
C31A C32A H32D 109.5
C31A C32A C33A 110.81(19)
H32C C32A H32D 108.1
C33A C32A H32C 109.5
C33A C32A H32D 109.5
C32A C33A H33C 109.3
C32A C33A H33D 109.3
H33C C33A H33D 108.0
C34A C33A C32A 111.53(19)
C34A C33A H33C 109.3
C34A C33A H33D 109.3
C29A C34A H34A 107.5
C33A C34A C29A 112.90(17)
C33A C34A H34A 107.5
C35A C34A C29A 111.41(16)
C35A C34A C33A 109.90(17)
C35A C34A H34A 107.5
O6A C35A N5A 122.18(18)
O6A C35A C34A 121.50(17)
N5A C35A C34A 116.30(17)
N5A C36A H36A 106.8
N5A C36A C37A 110.88(16)
N5A C36A C42A 112.51(16)
C37A C36A H36A 106.8
C37A C36A C42A 112.67(16)
C42A C36A H36A 106.8
C36A C37A H37C 109.5
C36A C37A H37D 109.5
C36A C37A C38A 110.67(17)
H37C C37A H37D 108.1
C38A C37A H37C 109.5
C38A C37A H37D 109.5
C37A C38A H38A 107.8
C39A C38A C37A 110.98(18)
C39A C38A H38A 107.8
C40A C38A C37A 110.08(18)
C40A C38A H38A 107.8
C40A C38A C39A 112.20(18)
C38A C39A H39D 109.5
C38A C39A H39E 109.5
C38A C39A H39F 109.5
H39D C39A H39E 109.5
H39D C39A H39F 109.5
H39E C39A H39F 109.5
C38A C40A H40C 109.4
C38A C40A H40D 109.4
C38A C40A C41A 110.95(19)
H40C C40A H40D 108.0
C41A C40A H40C 109.4
C41A C40A H40D 109.4
C40A C41A H41C 108.7
C40A C41A H41D 108.7
C40A C41A C42A 114.05(18)
H41C C41A H41D 107.6
C42A C41A H41C 108.7
C42A C41A H41D 108.7
C36A C42A H42A 107.5
C41A C42A C36A 109.52(17)
C41A C42A H42A 107.5
C43A C42A C36A 111.83(16)
C43A C42A C41A 112.67(18)
C43A C42A H42A 107.5
O7A C43A N6A 122.2(2)
O7A C43A C42A 122.9(2)
N6A C43A C42A 114.87(18)
N6A C44A H44D 109.5
N6A C44A H44E 109.5
N6A C44A H44F 109.5
H44D C44A H44E 109.5
H44D C44A H44F 109.5
H44E C44A H44F 109.5

loop_
_geom_bond_atom_site_label_1
_geom_bond_atom_site_label_2
_geom_bond_distance
O1 C4 1.472(2)
O1 C5 1.353(2)
O2 C5 1.224(2)
O3 C13 1.228(3)
O4 C20 1.239(2)
O5 C28 1.237(3)
O6 C35 1.232(2)
O7 C43 1.228(3)
N1 H1 0.85(3)
N1 C5 1.342(3)
N1 C6 1.452(3)
N2 H2 0.87(3)
N2 C13 1.349(3)
N2 C14 1.463(2)
N3 H3 0.84(3)
N3 C20 1.339(3)
N3 C21 1.456(3)
N4 H4 0.88(3)
N4 C28 1.345(3)
N4 C29 1.465(3)
N5 H5 0.79(3)
N5 C35 1.343(3)
N5 C36 1.461(2)
N6 H6 0.85(3)
N6 C43 1.344(3)
N6 C44 1.452(3)
C1 H1A 0.9800
C1 H1B 0.9800
C1 H1C 0.9800
C1 C4 1.524(3)
C2 H2A 0.9800
C2 H2B 0.9800
C2 H2C 0.9800
C2 C4 1.523(3)
C3 H3A 0.9800
C3 H3B 0.9800
C3 H3C 0.9800
C3 C4 1.521(3)
C6 H6A 1.0000
C6 C7 1.525(3)
C6 C12 1.557(3)
C7 H7A 0.9900
C7 H7B 0.9900
C7 C8 1.532(3)
C8 H8 1.0000
C8 C9 1.522(3)
C8 C10 1.526(3)
C9 H9A 0.9800
C9 H9B 0.9800
C9 H9C 0.9800
C10 H10A 0.9900
C10 H10B 0.9900
C10 C11 1.528(3)
C11 H11A 0.9900
C11 H11B 0.9900
C11 C12 1.531(3)
C12 H12 1.0000
C12 C13 1.532(3)
C14 H14 1.0000
C14 C15 1.534(3)
C14 C19 1.555(3)
C15 H15A 0.9900
C15 H15B 0.9900
C15 C16 1.521(3)
C16 H16A 0.9900
C16 H16B 0.9900
C16 C17 1.524(3)
C17 H17A 0.9900
C17 H17B 0.9900
C17 C18 1.525(3)
C18 H18A 0.9900
C18 H18B 0.9900
C18 C19 1.534(3)
C19 H19 1.0000
C19 C20 1.523(3)
C21 H21 1.0000
C21 C22 1.528(3)
C21 C27 1.548(3)
C22 H22A 0.9900
C22 H22B 0.9900
C22 C23 1.530(3)
C23 H23 1.0000
C23 C24 1.523(3)
C23 C25 1.519(3)
C24 H24A 0.9800
C24 H24B 0.9800
C24 H24C 0.9800
C25 H25A 0.9900
C25 H25B 0.9900
C25 C26 1.536(3)
C26 H26A 0.9900
C26 H26B 0.9900
C26 C27 1.539(3)
C27 H27 1.0000
C27 C28 1.528(3)
C29 H29 1.0000
C29 C30 1.531(3)
C29 C34 1.557(3)
C30 H30A 0.9900
C30 H30B 0.9900
C30 C31 1.511(4)
C31 H31A 0.9900
C31 H31B 0.9900
C31 C32 1.530(5)
C32 H32A 0.9900
C32 H32B 0.9900
C32 C33 1.534(4)
C33 H33A 0.9900
C33 H33B 0.9900
C33 C34 1.526(3)
C34 H34 1.0000
C34 C35 1.517(3)
C36 H36 1.0000
C36 C37 1.520(3)
C36 C42 1.549(3)
C37 H37A 0.9900
C37 H37B 0.9900
C37 C38 1.534(3)
C38 H38 1.0000
C38 C39 1.528(3)
C38 C40 1.521(3)
C39 H39A 0.9800
C39 H39B 0.9800
C39 H39C 0.9800
C40 H40A 0.9900
C40 H40B 0.9900
C40 C41 1.530(3)
C41 H41A 0.9900
C41 H41B 0.9900
C41 C42 1.549(3)
C42 H42 1.0000
C42 C43 1.524(3)
C44 H44A 0.9800
C44 H44B 0.9800
C44 H44C 0.9800
O1A C4A 1.474(3)
O1A C5A 1.349(2)
O2A C5A 1.225(3)
O3A C13A 1.229(2)
O4A C20A 1.235(2)
O5A C28A 1.233(2)
O6A C35A 1.236(2)
O7A C43A 1.224(3)
N1A H1AA 0.86(3)
N1A C5A 1.339(3)
N1A C6A 1.454(3)
N2A H2AA 0.83(3)
N2A C13A 1.350(3)
N2A C14A 1.465(2)
N3A H3AA 0.85(3)
N3A C20A 1.340(3)
N3A C21A 1.456(3)
N4A H4A 0.81(3)
N4A C28A 1.348(3)
N4A C29A 1.463(3)
N5A H5A 0.83(3)
N5A C35A 1.345(3)
N5A C36A 1.464(3)
N6A H6AA 0.80(3)
N6A C43A 1.341(3)
N6A C44A 1.449(3)
C1A H1AB 0.9800
C1A H1AC 0.9800
C1A H1AD 0.9800
C1A C4A 1.524(3)
C2A H2AB 0.9800
C2A H2AC 0.9800
C2A H2AD 0.9800
C2A C4A 1.519(3)
C3A H3AB 0.9800
C3A H3AC 0.9800
C3A H3AD 0.9800
C3A C4A 1.518(4)
C6A H6AB 1.0000
C6A C7A 1.516(3)
C6A C12A 1.558(3)
C7A H7AA 0.9900
C7A H7AB 0.9900
C7A C8A 1.536(3)
C8A H8A 1.0000
C8A C9A 1.529(3)
C8A C10A 1.527(3)
C9A H9AA 0.9800
C9A H9AB 0.9800
C9A H9AC 0.9800
C10A H10C 0.9900
C10A H10D 0.9900
C10A C11A 1.533(3)
C11A H11C 0.9900
C11A H11D 0.9900
C11A C12A 1.536(3)
C12A H12A 1.0000
C12A C13A 1.528(3)
C14A H14A 1.0000
C14A C15A 1.530(3)
C14A C19A 1.553(3)
C15A H15C 0.9900
C15A H15D 0.9900
C15A C16A 1.522(3)
C16A H16C 0.9900
C16A H16D 0.9900
C16A C17A 1.528(3)
C17A H17C 0.9900
C17A H17D 0.9900
C17A C18A 1.529(3)
C18A H18C 0.9900
C18A H18D 0.9900
C18A C19A 1.534(3)
C19A H19A 1.0000
C19A C20A 1.522(3)
C21A H21A 1.0000
C21A C22A 1.527(3)
C21A C27A 1.551(3)
C22A H22C 0.9900
C22A H22D 0.9900
C22A C23A 1.531(3)
C23A H23A 1.0000
C23A C24A 1.531(3)
C23A C25A 1.524(3)
C24A H24D 0.9800
C24A H24E 0.9800
C24A H24F 0.9800
C25A H25C 0.9900
C25A H25D 0.9900
C25A C26A 1.533(3)
C26A H26C 0.9900
C26A H26D 0.9900
C26A C27A 1.545(3)
C27A H27A 1.0000
C27A C28A 1.525(3)
C29A H29A 1.0000
C29A C30A 1.537(3)
C29A C34A 1.552(3)
C30A H30C 0.9900
C30A H30D 0.9900
C30A C31A 1.526(4)
C31A H31C 0.9900
C31A H31D 0.9900
C31A C32A 1.521(4)
C32A H32C 0.9900
C32A H32D 0.9900
C32A C33A 1.529(3)
C33A H33C 0.9900
C33A H33D 0.9900
C33A C34A 1.527(3)
C34A H34A 1.0000
C34A C35A 1.515(3)
C36A H36A 1.0000
C36A C37A 1.526(3)
C36A C42A 1.545(3)
C37A H37C 0.9900
C37A H37D 0.9900
C37A C38A 1.533(3)
C38A H38A 1.0000
C38A C39A 1.529(3)
C38A C40A 1.524(3)
C39A H39D 0.9800
C39A H39E 0.9800
C39A H39F 0.9800
C40A H40C 0.9900
C40A H40D 0.9900
C40A C41A 1.534(3)
C41A H41C 0.9900
C41A H41D 0.9900
C41A C42A 1.542(3)
C42A H42A 1.0000
C42A C43A 1.524(3)
C44A H44D 0.9800
C44A H44E 0.9800
C44A H44F 0.9800

loop_
_geom_hbond_atom_site_label_D
_geom_hbond_atom_site_label_H
_geom_hbond_atom_site_label_A
_geom_hbond_distance_DH
_geom_hbond_distance_HA
_geom_hbond_distance_DA
_geom_hbond_angle_DHA
_geom_hbond_site_symmetry_A
N1 H1 O4 0.85(3) 2.02(3) 2.821(2) 157(2) .
N3 H3 O6 0.84(3) 2.04(3) 2.853(2) 164(2) .
N4 H4 O3 0.88(3) 2.30(3) 3.167(2) 169(2) .
N5 H5 O2 0.79(3) 2.27(3) 3.048(2) 169(3) 2_556
N6 H6 O5 0.85(3) 2.09(3) 2.941(2) 176(2) .
N1A H1AA O4A 0.86(3) 2.01(3) 2.843(2) 164(3) .
N3A H3AA O6A 0.85(3) 2.07(3) 2.884(2) 160(2) .
N4A H4A O3A 0.81(3) 2.18(3) 2.990(2) 173(3) .
N5A H5A O2A 0.83(3) 2.34(3) 3.146(2) 165(2) 2_647
N6A H6AA O5A 0.80(3) 2.13(3) 2.919(2) 174(3) .

loop_
_geom_torsion_atom_site_label_1
_geom_torsion_atom_site_label_2
_geom_torsion_atom_site_label_3
_geom_torsion_atom_site_label_4
_geom_torsion
N1 C6 C7 C8 175.48(16)
N1 C6 C12 C11 -179.47(16)
N1 C6 C12 C13 55.2(2)
N2 C14 C15 C16 73.8(2)
N2 C14 C19 C18 -75.2(2)
N2 C14 C19 C20 47.9(2)
N3 C21 C22 C23 172.59(16)
N3 C21 C27 C26 -177.53(16)
N3 C21 C27 C28 57.7(2)
N4 C29 C30 C31 70.3(3)
N4 C29 C34 C33 -68.4(2)
N4 C29 C34 C35 56.4(2)
N5 C36 C37 C38 178.64(16)
N5 C36 C42 C41 174.93(16)
N5 C36 C42 C43 49.3(2)
C4 O1 C5 O2 2.3(3)
C4 O1 C5 N1 -177.67(16)
C5 O1 C4 C1 63.5(2)
C5 O1 C4 C2 -179.29(17)
C5 O1 C4 C3 -61.9(2)
C5 N1 C6 C7 -150.57(18)
C5 N1 C6 C12 83.4(2)
C6 N1 C5 O1 -169.77(16)
C6 N1 C5 O2 10.2(3)
C6 C7 C8 C9 179.41(19)
C6 C7 C8 C10 55.5(2)
C6 C12 C13 O3 97.6(2)
C6 C12 C13 N2 -83.3(2)
C7 C6 C12 C11 55.6(2)
C7 C6 C12 C13 -69.8(2)
C7 C8 C10 C11 -52.4(2)
C8 C10 C11 C12 52.2(2)
C9 C8 C10 C11 -176.04(18)
C10 C11 C12 C6 -52.1(2)
C10 C11 C12 C13 73.2(2)
C11 C12 C13 O3 -25.7(3)
C11 C12 C13 N2 153.32(17)
C12 C6 C7 C8 -58.4(2)
C13 N2 C14 C15 143.25(19)
C13 N2 C14 C19 -91.8(2)
C14 N2 C13 O3 -2.3(3)
C14 N2 C13 C12 178.66(16)
C14 C15 C16 C17 57.7(2)
C14 C19 C20 O4 -83.8(2)
C14 C19 C20 N3 96.8(2)
C15 C14 C19 C18 49.4(2)
C15 C14 C19 C20 172.49(16)
C15 C16 C17 C18 -59.1(2)
C16 C17 C18 C19 57.7(2)
C17 C18 C19 C14 -53.0(2)
C17 C18 C19 C20 -176.97(16)
C18 C19 C20 O4 40.6(2)
C18 C19 C20 N3 -138.80(17)
C19 C14 C15 C16 -52.5(2)
C20 N3 C21 C22 -125.23(19)
C20 N3 C21 C27 107.3(2)
C21 N3 C20 O4 -1.1(3)
C21 N3 C20 C19 178.30(16)
C21 C22 C23 C24 179.86(18)
C21 C22 C23 C25 56.1(2)
C21 C27 C28 O5 90.7(2)
C21 C27 C28 N4 -89.6(2)
C22 C21 C27 C26 55.4(2)
C22 C21 C27 C28 -69.4(2)
C22 C23 C25 C26 -52.0(2)
C23 C25 C26 C27 51.5(3)
C24 C23 C25 C26 -175.30(19)
C25 C26 C27 C21 -51.3(2)
C25 C26 C27 C28 73.6(2)
C26 C27 C28 O5 -31.9(3)
C26 C27 C28 N4 147.80(18)
C27 C21 C22 C23 -59.4(2)
C28 N4 C29 C30 137.2(2)
C28 N4 C29 C34 -99.5(2)
C29 N4 C28 O5 -2.1(3)
C29 N4 C28 C27 178.15(18)
C29 C30 C31 C32 55.3(3)
C29 C34 C35 O6 -84.5(2)
C29 C34 C35 N5 93.9(2)
C30 C29 C34 C33 55.6(2)
C30 C29 C34 C35 -179.64(17)
C30 C31 C32 C33 -54.6(3)
C31 C32 C33 C34 55.2(3)
C32 C33 C34 C29 -56.3(2)
C32 C33 C34 C35 -179.88(19)
C33 C34 C35 O6 40.1(3)
C33 C34 C35 N5 -141.47(18)
C34 C29 C30 C31 -54.9(2)
C35 N5 C36 C37 -129.39(19)
C35 N5 C36 C42 103.4(2)
C36 N5 C35 O6 7.8(3)
C36 N5 C35 C34 -170.62(17)
C36 C37 C38 C39 -175.94(18)
C36 C37 C38 C40 59.6(2)
C36 C42 C43 O7 76.2(3)
C36 C42 C43 N6 -104.01(19)
C37 C36 C42 C41 48.9(2)
C37 C36 C42 C43 -76.7(2)
C37 C38 C40 C41 -59.0(2)
C38 C40 C41 C42 55.0(2)
C39 C38 C40 C41 177.52(18)
C40 C41 C42 C36 -48.6(2)
C40 C41 C42 C43 76.6(2)
C41 C42 C43 O7 -48.4(3)
C41 C42 C43 N6 131.39(18)
C42 C36 C37 C38 -55.5(2)
C44 N6 C43 O7 -2.0(3)
C44 N6 C43 C42 178.18(17)
N1A C6A C7A C8A 173.44(16)
N1A C6A C12A C11A -178.77(16)
N1A C6A C12A C13A 56.4(2)
N2A C14A C15A C16A 73.3(2)
N2A C14A C19A C18A -73.4(2)
N2A C14A C19A C20A 49.7(2)
N3A C21A C22A C23A 172.94(16)
N3A C21A C27A C26A -178.78(16)
N3A C21A C27A C28A 55.5(2)
N4A C29A C30A C31A 73.1(2)
N4A C29A C34A C33A -72.8(2)
N4A C29A C34A C35A 51.4(2)
N5A C36A C37A C38A 175.26(17)
N5A C36A C42A C41A 178.61(17)
N5A C36A C42A C43A 53.0(2)
C4A O1A C5A O2A -6.9(3)
C4A O1A C5A N1A 173.68(18)
C5A O1A C4A C1A 65.2(3)
C5A O1A C4A C2A -177.3(2)
C5A O1A C4A C3A -60.7(2)
C5A N1A C6A C7A -149.51(19)
C5A N1A C6A C12A 83.3(2)
C6A N1A C5A O1A -177.74(17)
C6A N1A C5A O2A 2.9(3)
C6A C7A C8A C9A -179.16(17)
C6A C7A C8A C10A 56.4(2)
C6A C12A C13A O3A 94.0(2)
C6A C12A C13A N2A -86.9(2)
C7A C6A C12A C11A 55.0(2)
C7A C6A C12A C13A -69.8(2)
C7A C8A C10A C11A -52.2(2)
C8A C10A C11A C12A 51.1(2)
C9A C8A C10A C11A -176.13(17)
C10A C11A C12A C6A -50.7(2)
C10A C11A C12A C13A 73.9(2)
C11A C12A C13A O3A -28.8(3)
C11A C12A C13A N2A 150.31(18)
C12A C6A C7A C8A -59.1(2)
C13A N2A C14A C15A 142.40(18)
C13A N2A C14A C19A -93.0(2)
C14A N2A C13A O3A -2.5(3)
C14A N2A C13A C12A 178.42(16)
C14A C15A C16A C17A 56.6(2)
C14A C19A C20A O4A -88.6(2)
C14A C19A C20A N3A 91.4(2)
C15A C14A C19A C18A 51.5(2)
C15A C14A C19A C20A 174.64(16)
C15A C16A C17A C18A -57.7(2)
C16A C17A C18A C19A 57.5(2)
C17A C18A C19A C14A -55.0(2)
C17A C18A C19A C20A -178.66(16)
C18A C19A C20A O4A 35.7(2)
C18A C19A C20A N3A -144.30(17)
C19A C14A C15A C16A -52.7(2)
C20A N3A C21A C22A -122.86(19)
C20A N3A C21A C27A 109.7(2)
C21A N3A C20A O4A -1.3(3)
C21A N3A C20A C19A 178.71(16)
C21A C22A C23A C24A -179.75(17)
C21A C22A C23A C25A 56.8(2)
C21A C27A C28A O5A 92.0(2)
C21A C27A C28A N4A -88.3(2)
C22A C21A C27A C26A 54.6(2)
C22A C21A C27A C28A -71.2(2)
C22A C23A C25A C26A -53.2(2)
C23A C25A C26A C27A 52.2(2)
C24A C23A C25A C26A -176.04(18)
C25A C26A C27A C21A -50.8(2)
C25A C26A C27A C28A 74.7(2)
C26A C27A C28A O5A -31.2(3)
C26A C27A C28A N4A 148.48(18)
C27A C21A C22A C23A -59.5(2)
C28A N4A C29A C30A 144.10(19)
C28A N4A C29A C34A -92.2(2)
C29A N4A C28A O5A -0.5(3)
C29A N4A C28A C27A 179.77(17)
C29A C30A C31A C32A 56.4(2)
C29A C34A C35A O6A -81.5(2)
C29A C34A C35A N5A 100.0(2)
C30A C29A C34A C33A 51.5(2)
C30A C29A C34A C35A 175.70(16)
C30A C31A C32A C33A -56.8(3)
C31A C32A C33A C34A 56.3(3)
C32A C33A C34A C29A -54.3(2)
C32A C33A C34A C35A -179.34(17)
C33A C34A C35A O6A 44.4(2)
C33A C34A C35A N5A -134.07(18)
C34A C29A C30A C31A -52.7(2)
C35A N5A C36A C37A -133.50(19)
C35A N5A C36A C42A 99.3(2)
C36A N5A C35A O6A 3.6(3)
C36A N5A C35A C34A -177.98(17)
C36A C37A C38A C39A -176.37(18)
C36A C37A C38A C40A 58.8(2)
C36A C42A C43A O7A 86.3(3)
C36A C42A C43A N6A -93.0(2)
C37A C36A C42A C41A 52.4(2)
C37A C36A C42A C43A -73.3(2)
C37A C38A C40A C41A -56.6(2)
C38A C40A C41A C42A 54.0(3)
C39A C38A C40A C41A 179.3(2)
C40A C41A C42A C36A -50.8(3)
C40A C41A C42A C43A 74.4(3)
C41A C42A C43A O7A -37.5(3)
C41A C42A C43A N6A 143.09(19)
C42A C36A C37A C38A -57.6(2)
C44A N6A C43A O7A -2.5(3)
C44A N6A C43A C42A 176.87(18)
